data_4118458
loop_
_publ_author_name
'Debabrata Mukherjee'
'Arkady Ellern'
'Aaron D. Sadow'

_publ_contact_author_address
;1605 Gilman Hall
Department of Chemistry
Iowa State University
Ames IA 50011
USA
;
_publ_contact_author_email sadow@iastate.edu
_publ_contact_author_fax +1-515-294-0105
_publ_contact_author_name 'Aaron D. Sadow'
_publ_contact_author_phone +1-515-294-8069
_publ_section_title
;
 Remarkably Robust Monomeric Alkylperoxyzinc Compounds from
 Tris(oxazolinyl)boratozinc Alkyls and O2
;
_journal_name_full 'Journal of the American Chemical Society'
_journal_page_first 13018
_journal_page_last 13026
_journal_paper_doi 10.1021/ja303440n
_journal_volume 134
_journal_year 2012
_chemical_formula_moiety '(C24 H36 B N3 O3 Zn), 0.5(C5 H12)'
_chemical_formula_sum 'C26.5 H42 B N3 O3 Zn'
_chemical_formula_weight 526.81
_chemical_name_common ToMZn(n-Pr)
_space_group_IT_number 14
_symmetry_cell_setting monoclinic
_symmetry_space_group_name_Hall '-P 2ybc'
_symmetry_space_group_name_H-M 'P 1 21/c 1'
_atom_sites_solution_hydrogens geom
_atom_sites_solution_primary direct
_atom_sites_solution_secondary difmap
_audit_creation_method 'APEX2 v2010.3-0'
_cell_angle_alpha 90.00
_cell_angle_beta 106.517(3)
_cell_angle_gamma 90.00
_cell_formula_units_Z 4
_cell_length_a 21.122(4)
_cell_length_b 8.8370(17)
_cell_length_c 15.910(3)
_cell_measurement_reflns_used 8456
_cell_measurement_temperature 173(2)
_cell_measurement_theta_max 28.03
_cell_measurement_theta_min 2.51
_cell_volume 2847.1(9)
_computing_cell_refinement 'Bruker SAINT'
_computing_data_collection 'Bruker APEX2'
_computing_data_reduction 'Bruker SAINT'
_computing_molecular_graphics 'Bruker SHELXTL'
_computing_publication_material 'Bruker SHELXTL'
_computing_structure_refinement 'SHELXL-97 (Sheldrick, 2008)'
_computing_structure_solution 'SHELXS-97 (Sheldrick, 2008)'
_diffrn_ambient_temperature 173(2)
_diffrn_measured_fraction_theta_full 0.993
_diffrn_measured_fraction_theta_max 0.993
_diffrn_measurement_device_type 'Bruker APEX-II CCD'
_diffrn_measurement_method '\f and \w scans'
_diffrn_radiation_monochromator graphite
_diffrn_radiation_source 'fine-focus sealed tube'
_diffrn_radiation_type MoK\a
_diffrn_radiation_wavelength 0.71073
_diffrn_reflns_av_R_equivalents 0.0359
_diffrn_reflns_av_sigmaI/netI 0.0333
_diffrn_reflns_limit_h_max 29
_diffrn_reflns_limit_h_min -28
_diffrn_reflns_limit_k_max 12
_diffrn_reflns_limit_k_min -12
_diffrn_reflns_limit_l_max 21
_diffrn_reflns_limit_l_min -21
_diffrn_reflns_number 30087
_diffrn_reflns_theta_full 29.39
_diffrn_reflns_theta_max 29.39
_diffrn_reflns_theta_min 2.01
_exptl_absorpt_coefficient_mu 0.893
_exptl_absorpt_correction_T_max 0.9320
_exptl_absorpt_correction_T_min 0.7882
_exptl_absorpt_correction_type multi-scan
_exptl_absorpt_process_details 'SADABS V2008/1 (Bruker AXS)'
_exptl_crystal_colour colourless
_exptl_crystal_density_diffrn 1.229
_exptl_crystal_description plate
_exptl_crystal_F_000 1124
_exptl_crystal_size_max 0.28
_exptl_crystal_size_mid 0.16
_exptl_crystal_size_min 0.08
_refine_diff_density_max 0.876
_refine_diff_density_min -0.557
_refine_diff_density_rms 0.064
_refine_ls_extinction_method none
_refine_ls_goodness_of_fit_ref 1.007
_refine_ls_hydrogen_treatment constr
_refine_ls_matrix_type full
_refine_ls_number_parameters 341
_refine_ls_number_reflns 7787
_refine_ls_number_restraints 77
_refine_ls_restrained_S_all 1.004
_refine_ls_R_factor_all 0.0545
_refine_ls_R_factor_gt 0.0399
_refine_ls_shift/su_max 0.000
_refine_ls_shift/su_mean 0.000
_refine_ls_structure_factor_coef Fsqd
_refine_ls_weighting_details 'calc w=1/[\s^2^(Fo^2^)+(0.0701P)^2^+1.1587P] where P=(Fo^2^+2Fc^2^)/3'
_refine_ls_weighting_scheme calc
_refine_ls_wR_factor_gt 0.1116
_refine_ls_wR_factor_ref 0.1209
_reflns_number_gt 6220
_reflns_number_total 7787
_reflns_threshold_expression >2sigma(I)
_cod_data_source_file ja303440n_si_002.cif
_cod_data_source_block I
_cod_original_cell_volume 2847.2(10)
_cod_original_formula_sum 'C26.50 H42 B N3 O3 Zn'
_cod_database_code 4118458

loop_
_symmetry_equiv_pos_as_xyz
'x, y, z'
'-x, y+1/2, -z+1/2'
'-x, -y, -z'
'x, -y-1/2, z-1/2'

loop_
_atom_site_label
_atom_site_type_symbol
_atom_site_fract_x
_atom_site_fract_y
_atom_site_fract_z
_atom_site_U_iso_or_equiv
_atom_site_adp_type
_atom_site_occupancy
_atom_site_symmetry_multiplicity
_atom_site_calc_flag
_atom_site_refinement_flags
_atom_site_disorder_assembly
_atom_site_disorder_group
Zn1 Zn 0.265712(11) 0.23402(2) 0.097953(14) 0.02666(8) Uani 1 1 d . . .
B1 B 0.15558(10) 0.4428(2) 0.13640(13) 0.0216(4) Uani 1 1 d . . .
C1 C 0.18755(11) -0.1107(2) 0.16050(15) 0.0391(5) Uani 1 1 d . . .
H1A H 0.2285 -0.1228 0.1439 0.059 Uiso 1 1 calc R . .
H1B H 0.1635 -0.2070 0.1524 0.059 Uiso 1 1 calc R . .
H1C H 0.1981 -0.0801 0.2221 0.059 Uiso 1 1 calc R . .
C2 C 0.14488(10) 0.00990(19) 0.10329(12) 0.0275(4) Uani 1 1 d . . .
C3 C 0.12973(12) -0.0326(2) 0.00690(14) 0.0403(5) Uani 1 1 d . . .
H3A H 0.1021 0.0460 -0.0291 0.060 Uiso 1 1 calc R . .
H3B H 0.1063 -0.1295 -0.0033 0.060 Uiso 1 1 calc R . .
H3C H 0.1711 -0.0415 -0.0091 0.060 Uiso 1 1 calc R . .
C4 C 0.08195(11) 0.0461(2) 0.12963(15) 0.0354(4) Uani 1 1 d . . .
H4A H 0.0423 0.0073 0.0853 0.043 Uiso 1 1 calc R . .
H4B H 0.0839 0.0005 0.1871 0.043 Uiso 1 1 calc R . .
C5 C 0.13962(9) 0.26089(18) 0.13007(11) 0.0228(3) Uani 1 1 d . . .
C6 C 0.38115(15) 0.5180(4) 0.20846(19) 0.0634(8) Uani 1 1 d . . .
H6A H 0.3913 0.4410 0.1699 0.095 Uiso 1 1 calc R . .
H6B H 0.4224 0.5584 0.2472 0.095 Uiso 1 1 calc R . .
H6C H 0.3559 0.6002 0.1729 0.095 Uiso 1 1 calc R . .
C7 C 0.34059(10) 0.4471(2) 0.26341(13) 0.0331(4) Uani 1 1 d . . .
C8 C 0.37941(12) 0.3260(3) 0.32366(17) 0.0517(6) Uani 1 1 d . . .
H8A H 0.3512 0.2779 0.3553 0.078 Uiso 1 1 calc R . .
H8B H 0.4177 0.3720 0.3657 0.078 Uiso 1 1 calc R . .
H8C H 0.3944 0.2497 0.2889 0.078 Uiso 1 1 calc R . .
C9 C 0.31150(11) 0.5651(3) 0.31259(16) 0.0445(5) Uani 1 1 d . . .
H9A H 0.3170 0.5325 0.3738 0.053 Uiso 1 1 calc R . .
H9B H 0.3335 0.6642 0.3134 0.053 Uiso 1 1 calc R . .
C10 C 0.22950(9) 0.46150(19) 0.20505(11) 0.0242(3) Uani 1 1 d . . .
C11 C 0.20316(12) 0.3229(3) -0.13425(14) 0.0414(5) Uani 1 1 d . . .
H11A H 0.2359 0.2439 -0.1105 0.062 Uiso 1 1 calc R . .
H11B H 0.2070 0.3559 -0.1914 0.062 Uiso 1 1 calc R . .
H11C H 0.1587 0.2826 -0.1412 0.062 Uiso 1 1 calc R . .
C12 C 0.21528(10) 0.4570(2) -0.07146(12) 0.0282(4) Uani 1 1 d . . .
C13 C 0.28173(12) 0.5296(3) -0.06322(16) 0.0486(6) Uani 1 1 d . . .
H13A H 0.2878 0.6159 -0.0231 0.073 Uiso 1 1 calc R . .
H13B H 0.2835 0.5644 -0.1210 0.073 Uiso 1 1 calc R . .
H13C H 0.3168 0.4553 -0.0403 0.073 Uiso 1 1 calc R . .
C14 C 0.15810(11) 0.5722(2) -0.09398(13) 0.0364(5) Uani 1 1 d . . .
H14A H 0.1734 0.6715 -0.1095 0.044 Uiso 1 1 calc R . .
H14B H 0.1215 0.5360 -0.1438 0.044 Uiso 1 1 calc R . .
C15 C 0.17003(9) 0.47691(18) 0.04168(11) 0.0233(3) Uani 1 1 d . . .
C16 C 0.09839(8) 0.53921(18) 0.16013(12) 0.0229(3) Uani 1 1 d . . .
C17 C 0.04491(9) 0.6013(2) 0.09597(12) 0.0288(4) Uani 1 1 d . . .
H17 H 0.0426 0.5879 0.0359 0.035 Uiso 1 1 calc R . .
C18 C -0.00503(10) 0.6820(2) 0.11747(14) 0.0339(4) Uani 1 1 d . . .
H18 H -0.0406 0.7222 0.0722 0.041 Uiso 1 1 calc R . .
C19 C -0.00324(10) 0.7042(2) 0.20406(15) 0.0337(4) Uani 1 1 d . . .
H19 H -0.0366 0.7615 0.2188 0.040 Uiso 1 1 calc R . .
C20 C 0.04816(10) 0.6411(2) 0.26885(13) 0.0325(4) Uani 1 1 d . . .
H20 H 0.0496 0.6531 0.3287 0.039 Uiso 1 1 calc R . .
C21 C 0.09774(9) 0.5604(2) 0.24710(12) 0.0282(4) Uani 1 1 d . . .
H21 H 0.1324 0.5181 0.2928 0.034 Uiso 1 1 calc R . .
C22 C 0.33176(13) 0.1049(3) 0.06547(17) 0.0491(6) Uani 1 1 d . . .
H22A H 0.3074 0.0404 0.0160 0.059 Uiso 1 1 calc R . .
H22B H 0.3602 0.1728 0.0425 0.059 Uiso 1 1 calc R . .
C23 C 0.37573(19) 0.0050(4) 0.1302(3) 0.0817(11) Uani 1 1 d . . .
H23A H 0.3484 -0.0590 0.1573 0.098 Uiso 1 1 calc R . .
H23B H 0.4043 0.0684 0.1772 0.098 Uiso 1 1 calc R . .
C24 C 0.41985(17) -0.0981(4) 0.0938(3) 0.0810(11) Uani 1 1 d . . .
H24A H 0.3922 -0.1668 0.0502 0.122 Uiso 1 1 calc R . .
H24B H 0.4487 -0.1572 0.1417 0.122 Uiso 1 1 calc R . .
H24C H 0.4469 -0.0363 0.0662 0.122 Uiso 1 1 calc R . .
N1 N 0.17896(8) 0.15903(16) 0.11708(10) 0.0258(3) Uani 1 1 d . . .
N2 N 0.27984(8) 0.38252(18) 0.20274(10) 0.0283(3) Uani 1 1 d . . .
N3 N 0.21321(8) 0.40327(18) 0.01563(10) 0.0282(3) Uani 1 1 d . . .
O1 O 0.08025(7) 0.21114(14) 0.13435(9) 0.0295(3) Uani 1 1 d . . .
O2 O 0.24231(7) 0.57535(15) 0.26487(9) 0.0318(3) Uani 1 1 d . . .
O3 O 0.13705(7) 0.58395(14) -0.01482(8) 0.0295(3) Uani 1 1 d . . .
C50 C 0.5122(5) 1.002(3) 0.4931(11) 0.149(3) Uani 0.50 1 d PDU A -1
C51 C 0.4632(6) 0.9457(14) 0.4092(10) 0.148(3) Uani 0.50 1 d PDU A -1
C52 C 0.4842(6) 0.7934(15) 0.3822(13) 0.145(3) Uani 0.50 1 d PDU A -1
C53 C 0.4626(6) 0.8668(17) 0.3722(12) 0.144(3) Uani 0.50 1 d PU A -1
C54 C 0.5101(6) 0.9050(16) 0.4595(11) 0.148(3) Uani 0.50 1 d PU A -1

loop_
_atom_site_aniso_label
_atom_site_aniso_U_11
_atom_site_aniso_U_22
_atom_site_aniso_U_33
_atom_site_aniso_U_23
_atom_site_aniso_U_13
_atom_site_aniso_U_12
Zn1 0.02784(13) 0.02457(12) 0.02958(13) 0.00160(8) 0.01138(9) 0.00542(8)
B1 0.0250(9) 0.0173(8) 0.0240(9) -0.0002(7) 0.0093(7) -0.0008(7)
C1 0.0465(12) 0.0226(9) 0.0423(12) 0.0068(8) 0.0029(9) -0.0016(8)
C2 0.0340(10) 0.0166(7) 0.0305(9) -0.0006(6) 0.0069(7) -0.0023(7)
C3 0.0560(14) 0.0293(10) 0.0314(10) -0.0044(8) 0.0055(9) 0.0051(9)
C4 0.0390(11) 0.0213(8) 0.0481(12) -0.0035(8) 0.0157(9) -0.0084(7)
C5 0.0277(9) 0.0206(8) 0.0202(8) 0.0002(6) 0.0071(6) -0.0024(6)
C6 0.0563(16) 0.085(2) 0.0524(16) -0.0057(14) 0.0220(13) -0.0356(15)
C7 0.0249(9) 0.0400(11) 0.0324(10) -0.0035(8) 0.0053(7) -0.0053(8)
C8 0.0385(12) 0.0626(16) 0.0449(13) 0.0007(12) -0.0030(10) 0.0098(11)
C9 0.0338(11) 0.0480(13) 0.0448(13) -0.0172(10) -0.0001(9) -0.0019(9)
C10 0.0295(9) 0.0196(7) 0.0246(8) 0.0010(6) 0.0092(7) -0.0028(6)
C11 0.0509(13) 0.0412(12) 0.0317(11) -0.0038(9) 0.0114(9) 0.0063(10)
C12 0.0342(10) 0.0287(9) 0.0241(9) 0.0048(7) 0.0123(7) 0.0022(7)
C13 0.0429(13) 0.0590(15) 0.0450(13) 0.0093(11) 0.0145(10) -0.0127(11)
C14 0.0510(13) 0.0343(10) 0.0278(10) 0.0091(8) 0.0176(9) 0.0115(9)
C15 0.0267(9) 0.0177(7) 0.0261(8) 0.0014(6) 0.0082(7) -0.0005(6)
C16 0.0244(8) 0.0166(7) 0.0289(9) -0.0022(6) 0.0096(7) -0.0023(6)
C17 0.0264(9) 0.0310(9) 0.0285(9) -0.0022(7) 0.0069(7) -0.0003(7)
C18 0.0256(9) 0.0364(10) 0.0390(11) 0.0024(8) 0.0080(8) 0.0043(8)
C19 0.0297(10) 0.0290(9) 0.0469(12) -0.0047(8) 0.0181(9) 0.0019(7)
C20 0.0339(10) 0.0363(10) 0.0315(10) -0.0052(8) 0.0161(8) -0.0026(8)
C21 0.0289(9) 0.0297(9) 0.0277(9) 0.0018(7) 0.0107(7) 0.0010(7)
C22 0.0514(14) 0.0522(14) 0.0526(14) 0.0088(11) 0.0292(11) 0.0230(11)
C23 0.083(2) 0.081(2) 0.096(3) 0.0310(19) 0.050(2) 0.0469(19)
C24 0.069(2) 0.0623(19) 0.124(3) 0.0110(19) 0.047(2) 0.0355(16)
N1 0.0310(8) 0.0169(7) 0.0311(8) -0.0014(6) 0.0112(6) -0.0020(6)
N2 0.0246(7) 0.0292(8) 0.0299(8) -0.0028(6) 0.0058(6) -0.0007(6)
N3 0.0346(8) 0.0285(8) 0.0249(8) 0.0060(6) 0.0139(6) 0.0067(6)
O1 0.0291(7) 0.0221(6) 0.0403(8) -0.0020(5) 0.0144(6) -0.0042(5)
O2 0.0311(7) 0.0290(7) 0.0333(7) -0.0087(5) 0.0060(5) -0.0022(5)
O3 0.0381(7) 0.0250(6) 0.0272(7) 0.0064(5) 0.0124(6) 0.0085(5)
C50 0.088(5) 0.157(8) 0.214(7) -0.063(5) 0.063(5) -0.021(5)
C51 0.086(4) 0.157(7) 0.213(7) -0.056(5) 0.061(5) -0.013(5)
C52 0.082(4) 0.152(8) 0.213(7) -0.058(5) 0.060(5) -0.020(4)
C53 0.081(4) 0.149(8) 0.213(7) -0.060(5) 0.060(5) -0.023(5)
C54 0.087(4) 0.158(7) 0.211(7) -0.057(5) 0.062(4) -0.016(5)

loop_
_geom_angle_atom_site_label_1
_geom_angle_atom_site_label_2
_geom_angle_atom_site_label_3
_geom_angle
C22 Zn1 N1 125.29(9)
C22 Zn1 N2 128.50(10)
N1 Zn1 N2 90.89(6)
C22 Zn1 N3 122.47(8)
N1 Zn1 N3 89.25(6)
N2 Zn1 N3 88.88(6)
C16 B1 C5 112.26(14)
C16 B1 C10 115.25(14)
C5 B1 C10 106.27(14)
C16 B1 C15 117.66(14)
C5 B1 C15 102.22(13)
C10 B1 C15 101.64(14)
C2 C1 H1A 109.5
C2 C1 H1B 109.5
H1A C1 H1B 109.5
C2 C1 H1C 109.5
H1A C1 H1C 109.5
H1B C1 H1C 109.5
N1 C2 C1 110.68(16)
N1 C2 C3 108.74(16)
C1 C2 C3 110.47(17)
N1 C2 C4 101.24(14)
C1 C2 C4 113.22(17)
C3 C2 C4 112.07(17)
C2 C3 H3A 109.5
C2 C3 H3B 109.5
H3A C3 H3B 109.5
C2 C3 H3C 109.5
H3A C3 H3C 109.5
H3B C3 H3C 109.5
O1 C4 C2 104.94(15)
O1 C4 H4A 110.8
C2 C4 H4A 110.8
O1 C4 H4B 110.8
C2 C4 H4B 110.8
H4A C4 H4B 108.8
N1 C5 O1 115.73(15)
N1 C5 B1 124.56(16)
O1 C5 B1 119.63(15)
C7 C6 H6A 109.5
C7 C6 H6B 109.5
H6A C6 H6B 109.5
C7 C6 H6C 109.5
H6A C6 H6C 109.5
H6B C6 H6C 109.5
N2 C7 C8 110.66(18)
N2 C7 C6 107.97(18)
C8 C7 C6 111.3(2)
N2 C7 C9 101.29(15)
C8 C7 C9 112.41(19)
C6 C7 C9 112.7(2)
C7 C8 H8A 109.5
C7 C8 H8B 109.5
H8A C8 H8B 109.5
C7 C8 H8C 109.5
H8A C8 H8C 109.5
H8B C8 H8C 109.5
O2 C9 C7 105.46(16)
O2 C9 H9A 110.6
C7 C9 H9A 110.6
O2 C9 H9B 110.6
C7 C9 H9B 110.6
H9A C9 H9B 108.8
N2 C10 O2 114.96(16)
N2 C10 B1 124.53(15)
O2 C10 B1 120.26(15)
C12 C11 H11A 109.5
C12 C11 H11B 109.5
H11A C11 H11B 109.5
C12 C11 H11C 109.5
H11A C11 H11C 109.5
H11B C11 H11C 109.5
N3 C12 C13 109.19(16)
N3 C12 C11 108.69(16)
C13 C12 C11 111.40(18)
N3 C12 C14 101.55(14)
C13 C12 C14 112.71(18)
C11 C12 C14 112.75(17)
C12 C13 H13A 109.5
C12 C13 H13B 109.5
H13A C13 H13B 109.5
C12 C13 H13C 109.5
H13A C13 H13C 109.5
H13B C13 H13C 109.5
O3 C14 C12 104.96(14)
O3 C14 H14A 110.8
C12 C14 H14A 110.8
O3 C14 H14B 110.8
C12 C14 H14B 110.8
H14A C14 H14B 108.8
N3 C15 O3 114.80(16)
N3 C15 B1 122.45(15)
O3 C15 B1 122.75(15)
C21 C16 C17 115.79(16)
C21 C16 B1 121.46(16)
C17 C16 B1 122.69(16)
C18 C17 C16 122.08(18)
C18 C17 H17 119.0
C16 C17 H17 119.0
C19 C18 C17 120.60(19)
C19 C18 H18 119.7
C17 C18 H18 119.7
C18 C19 C20 118.62(18)
C18 C19 H19 120.7
C20 C19 H19 120.7
C19 C20 C21 120.55(18)
C19 C20 H20 119.7
C21 C20 H20 119.7
C20 C21 C16 122.32(18)
C20 C21 H21 118.8
C16 C21 H21 118.8
C23 C22 Zn1 120.96(19)
C23 C22 H22A 107.1
Zn1 C22 H22A 107.1
C23 C22 H22B 107.1
Zn1 C22 H22B 107.1
H22A C22 H22B 106.8
C22 C23 C24 115.1(3)
C22 C23 H23A 108.5
C24 C23 H23A 108.5
C22 C23 H23B 108.5
C24 C23 H23B 108.5
H23A C23 H23B 107.5
C23 C24 H24A 109.5
C23 C24 H24B 109.5
H24A C24 H24B 109.5
C23 C24 H24C 109.5
H24A C24 H24C 109.5
H24B C24 H24C 109.5
C5 N1 C2 109.73(15)
C5 N1 Zn1 116.41(12)
C2 N1 Zn1 132.81(12)
C10 N2 C7 110.07(16)
C10 N2 Zn1 115.88(12)
C7 N2 Zn1 131.78(13)
C15 N3 C12 110.71(15)
C15 N3 Zn1 117.45(12)
C12 N3 Zn1 131.83(12)
C5 O1 C4 106.61(14)
C10 O2 C9 106.97(15)
C15 O3 C14 107.40(14)
C54 C50 C51 48.6(11)
C53 C51 C54 93.5(15)
C53 C51 C52 24.3(16)
C54 C51 C52 69.7(10)
C53 C51 C50 134.2(17)
C54 C51 C50 41.2(10)
C52 C51 C50 110.9(12)
C53 C52 C51 28.6(17)
C53 C52 C54 71.8(17)
C51 C52 C54 43.6(8)
C52 C53 C51 127(3)
C52 C53 C54 79(2)
C51 C53 C54 49.2(13)
C50 C54 C51 90.2(14)
C50 C54 C53 127.0(18)
C51 C54 C53 37.2(8)
C50 C54 C52 157(2)
C51 C54 C52 66.6(9)
C53 C54 C52 29.6(8)

loop_
_geom_bond_atom_site_label_1
_geom_bond_atom_site_label_2
_geom_bond_distance
Zn1 C22 1.981(2)
Zn1 N1 2.0510(16)
Zn1 N2 2.0756(16)
Zn1 N3 2.0872(15)
B1 C16 1.609(3)
B1 C5 1.639(2)
B1 C10 1.640(3)
B1 C15 1.648(3)
C1 C2 1.520(3)
C1 H1A 0.9800
C1 H1B 0.9800
C1 H1C 0.9800
C2 N1 1.488(2)
C2 C3 1.522(3)
C2 C4 1.537(3)
C3 H3A 0.9800
C3 H3B 0.9800
C3 H3C 0.9800
C4 O1 1.461(2)
C4 H4A 0.9900
C4 H4B 0.9900
C5 N1 1.281(2)
C5 O1 1.349(2)
C6 C7 1.522(3)
C6 H6A 0.9800
C6 H6B 0.9800
C6 H6C 0.9800
C7 N2 1.483(2)
C7 C8 1.513(3)
C7 C9 1.533(3)
C8 H8A 0.9800
C8 H8B 0.9800
C8 H8C 0.9800
C9 O2 1.446(2)
C9 H9A 0.9900
C9 H9B 0.9900
C10 N2 1.281(2)
C10 O2 1.358(2)
C11 C12 1.524(3)
C11 H11A 0.9800
C11 H11B 0.9800
C11 H11C 0.9800
C12 N3 1.477(2)
C12 C13 1.514(3)
C12 C14 1.542(3)
C13 H13A 0.9800
C13 H13B 0.9800
C13 H13C 0.9800
C14 O3 1.454(2)
C14 H14A 0.9900
C14 H14B 0.9900
C15 N3 1.281(2)
C15 O3 1.354(2)
C16 C21 1.400(3)
C16 C17 1.401(3)
C17 C18 1.394(3)
C17 H17 0.9500
C18 C19 1.381(3)
C18 H18 0.9500
C19 C20 1.384(3)
C19 H19 0.9500
C20 C21 1.390(3)
C20 H20 0.9500
C21 H21 0.9500
C22 C23 1.469(4)
C22 H22A 0.9900
C22 H22B 0.9900
C23 C24 1.530(4)
C23 H23A 0.9900
C23 H23B 0.9900
C24 H24A 0.9800
C24 H24B 0.9800
C24 H24C 0.9800
C50 C54 1.00(2)
C50 C51 1.520(2)
C51 C53 0.911(16)
C51 C54 1.14(2)
C51 C52 1.517(2)
C52 C53 0.782(19)
C52 C54 1.550(19)
C53 C54 1.50(2)
